data_4085198
loop_
_publ_author_name
'Liu, Guifeng'
'Yan, Hong'

_publ_section_title
;
 Metal-Induced B--H Activation in Three-Component Reactions: 16-Electron
 Complex CpCo(S2C2B10H10), Ethyl Diazoacetate, and Alkynes
;
_journal_issue 3
_journal_name_full Organometallics
_journal_page_first 591
_journal_paper_doi 10.1021/om501016w
_journal_volume 34
_journal_year 2015
_chemical_formula_moiety 'C23 H33 B10 Co O4 S2'
_chemical_formula_sum 'C23 H33 B10 Co O4 S2'
_chemical_formula_weight 604.64
_chemical_name_systematic
; 
 ? 
;
_space_group_IT_number 2
_symmetry_cell_setting triclinic
_symmetry_space_group_name_Hall '-P 1'
_symmetry_space_group_name_H-M 'P -1'
_atom_sites_solution_hydrogens geom
_atom_sites_solution_primary direct
_atom_sites_solution_secondary difmap
_audit_creation_method SHELXL-97
_cell_angle_alpha 86.119(3)
_cell_angle_beta 85.913(3)
_cell_angle_gamma 72.583(3)
_cell_formula_units_Z 2
_cell_length_a 8.7368(13)
_cell_length_b 11.8233(18)
_cell_length_c 15.077(2)
_cell_measurement_reflns_used 1678
_cell_measurement_temperature 291(2)
_cell_measurement_theta_max 23.23
_cell_measurement_theta_min 2.20
_cell_volume 1480.5(4)
_computing_cell_refinement SMART
_computing_data_collection 'SMART (Bruker, 2000)'
_computing_data_reduction 'SAINT (Bruker, 2000)'
_computing_molecular_graphics SHELXTL
_computing_publication_material SHELXTL
_computing_structure_refinement SHELXTL
_computing_structure_solution 'SHELXTL (Bruker, 2000)'
_diffrn_ambient_temperature 291(2)
_diffrn_measured_fraction_theta_full 0.981
_diffrn_measured_fraction_theta_max 0.981
_diffrn_measurement_device_type 'Bruker Smart Apex CCD'
_diffrn_measurement_method 'phi and omega scans'
_diffrn_radiation_monochromator graphite
_diffrn_radiation_source 'fine-focus sealed tube'
_diffrn_radiation_type MoK\a
_diffrn_radiation_wavelength 0.71073
_diffrn_reflns_av_R_equivalents 0.0297
_diffrn_reflns_av_sigmaI/netI 0.0848
_diffrn_reflns_limit_h_max 10
_diffrn_reflns_limit_h_min -7
_diffrn_reflns_limit_k_max 14
_diffrn_reflns_limit_k_min -12
_diffrn_reflns_limit_l_max 18
_diffrn_reflns_limit_l_min -16
_diffrn_reflns_number 8161
_diffrn_reflns_theta_full 25.99
_diffrn_reflns_theta_max 25.99
_diffrn_reflns_theta_min 2.21
_exptl_absorpt_coefficient_mu 0.750
_exptl_absorpt_correction_T_max 0.8404
_exptl_absorpt_correction_T_min 0.8174
_exptl_absorpt_correction_type multi-scan
_exptl_absorpt_process_details 'SADABS; Bruker, 2000'
_exptl_crystal_colour purple
_exptl_crystal_density_diffrn 1.356
_exptl_crystal_density_method 'not measured'
_exptl_crystal_description block
_exptl_crystal_F_000 624
_exptl_crystal_size_max 0.28
_exptl_crystal_size_mid 0.26
_exptl_crystal_size_min 0.24
_refine_diff_density_max 0.402
_refine_diff_density_min -0.392
_refine_diff_density_rms 0.056
_refine_ls_extinction_method none
_refine_ls_goodness_of_fit_ref 0.986
_refine_ls_hydrogen_treatment constr
_refine_ls_matrix_type full
_refine_ls_number_parameters 361
_refine_ls_number_reflns 5718
_refine_ls_number_restraints 0
_refine_ls_restrained_S_all 0.986
_refine_ls_R_factor_all 0.0817
_refine_ls_R_factor_gt 0.0536
_refine_ls_shift/su_max 0.000
_refine_ls_shift/su_mean 0.000
_refine_ls_structure_factor_coef Fsqd
_refine_ls_weighting_details 'calc w=1/[\s^2^(Fo^2^)+(0.0557P)^2^+0.0000P] where P=(Fo^2^+2Fc^2^)/3'
_refine_ls_weighting_scheme calc
_refine_ls_wR_factor_gt 0.1069
_refine_ls_wR_factor_ref 0.1115
_reflns_number_gt 3716
_reflns_number_total 5718
_reflns_threshold_expression >2sigma(I)
_cod_data_source_file om501016w_si_002.cif
_cod_data_source_block Compound-10
_cod_depositor_comments
;
The following automatic conversions were performed:

'_symmetry_cell_setting' value 'Triclinic' changed to 'triclinic'
according to
/home/saulius/struct/COD-crude-data--automatic-downloads/rss-feeds/ACS/lib/dictionaries/cif_core.dic
dictionary named 'cif_core.dic' version 2.4.2 from 2011-04-26.

Automatic conversion script
Id: cif_fix_values 2935 2014-11-11 08:27:57Z andrius 

 Adding full bibliography for 4085191--4085201.cif.
;
_cod_database_code 4085198

loop_
_symmetry_equiv_pos_as_xyz
'x, y, z'
'-x, -y, -z'

loop_
_atom_site_label
_atom_site_type_symbol
_atom_site_fract_x
_atom_site_fract_y
_atom_site_fract_z
_atom_site_U_iso_or_equiv
_atom_site_adp_type
_atom_site_occupancy
_atom_site_symmetry_multiplicity
_atom_site_calc_flag
_atom_site_refinement_flags
B3 B -0.0435(4) 0.2516(3) 0.2529(2) 0.0378(8) Uani 1 1 d .
B4 B -0.0573(4) 0.2874(3) 0.1325(2) 0.0428(8) Uani 1 1 d .
H4 H 0.0047 0.3475 0.0980 0.051 Uiso 1 1 calc R
B8 B -0.2222(5) 0.3417(3) 0.2032(2) 0.0457(9) Uani 1 1 d .
H8 H -0.2655 0.4371 0.2150 0.055 Uiso 1 1 calc R
B7 B -0.2412(4) 0.2366(3) 0.2872(3) 0.0457(9) Uani 1 1 d .
H7 H -0.3000 0.2639 0.3525 0.055 Uiso 1 1 calc R
B5 B -0.0747(5) 0.1603(3) 0.0827(2) 0.0470(9) Uani 1 1 d .
H5 H -0.0226 0.1362 0.0155 0.056 Uiso 1 1 calc R
B9 B -0.2379(5) 0.2820(3) 0.0998(3) 0.0446(8) Uani 1 1 d .
H9 H -0.2954 0.3383 0.0431 0.054 Uiso 1 1 calc R
B12 B -0.3564(5) 0.2531(4) 0.1948(2) 0.0463(9) Uani 1 1 d .
H12 H -0.4880 0.2908 0.1993 0.056 Uiso 1 1 calc R
B11 B -0.2565(4) 0.1082(3) 0.2373(2) 0.0448(8) Uani 1 1 d .
H11 H -0.3230 0.0501 0.2704 0.054 Uiso 1 1 calc R
B6 B -0.0844(5) 0.0521(3) 0.1718(3) 0.0468(9) Uani 1 1 d .
H6 H -0.0341 -0.0440 0.1640 0.056 Uiso 1 1 calc R
B10 B -0.2518(5) 0.1338(3) 0.1238(3) 0.0439(8) Uani 1 1 d .
H10 H -0.3154 0.0913 0.0824 0.053 Uiso 1 1 calc R
C1 C 0.0371(4) 0.1458(3) 0.1732(2) 0.0403(7) Uani 1 1 d .
C2 C -0.0762(4) 0.1145(3) 0.2731(2) 0.0403(7) Uani 1 1 d .
C3 C 0.2955(4) -0.0427(3) 0.1246(2) 0.0561(9) Uani 1 1 d .
H3A H 0.2787 -0.0302 0.0620 0.067 Uiso 1 1 d R
H3B H 0.2220 -0.0832 0.1510 0.067 Uiso 1 1 d R
C4 C 0.4563(4) -0.1230(3) 0.1394(2) 0.0495(8) Uani 1 1 d .
C5 C 0.6570(4) -0.2787(3) 0.0936(3) 0.0617(10) Uani 1 1 d .
H5A H 0.6628 -0.3174 0.1526 0.074 Uiso 1 1 calc R
H5B H 0.7363 -0.2359 0.0864 0.074 Uiso 1 1 calc R
C6 C 0.6854(4) -0.3681(3) 0.0236(2) 0.0565(10) Uani 1 1 d .
H6A H 0.7889 -0.4252 0.0299 0.085 Uiso 1 1 d R
H6B H 0.6042 -0.4080 0.0278 0.085 Uiso 1 1 d R
H6C H 0.6835 -0.3262 -0.0334 0.085 Uiso 1 1 d R
C7 C 0.0679(4) 0.2770(3) 0.3165(2) 0.0424(7) Uani 1 1 d .
H7A H 0.1645 0.2732 0.2807 0.051 Uiso 1 1 d R
C8 C 0.0126(4) 0.4048(3) 0.3452(2) 0.0433(7) Uani 1 1 d .
C13 C 0.0501(3) 0.5023(2) 0.2878(2) 0.0356(6) Uani 1 1 d .
C18 C 0.1879(4) 0.4906(3) 0.2334(2) 0.0526(9) Uani 1 1 d .
H18A H 0.2647 0.4132 0.2365 0.063 Uiso 1 1 d R
C17 C 0.2184(4) 0.5724(3) 0.1769(2) 0.0528(9) Uani 1 1 d .
H17A H 0.3149 0.5554 0.1391 0.063 Uiso 1 1 d R
C16 C 0.1099(4) 0.6834(3) 0.1745(2) 0.0470(8) Uani 1 1 d .
H16A H 0.1304 0.7464 0.1365 0.056 Uiso 1 1 d R
C15 C -0.0288(4) 0.7047(3) 0.2295(2) 0.0487(8) Uani 1 1 d .
H15A H -0.1051 0.7824 0.2267 0.058 Uiso 1 1 d R
C14 C -0.0614(4) 0.6168(3) 0.2844(2) 0.0484(8) Uani 1 1 d .
H14A H -0.1590 0.6341 0.3212 0.058 Uiso 1 1 d R
C9 C -0.0877(4) 0.4347(3) 0.4186(2) 0.0424(7) Uani 1 1 d .
H9A H -0.1294 0.5168 0.4321 0.051 Uiso 1 1 d R
C10 C -0.1328(4) 0.3471(3) 0.4764(2) 0.0466(8) Uani 1 1 d .
C11 C -0.3198(4) 0.3126(3) 0.5922(2) 0.0505(9) Uani 1 1 d .
H11A H -0.2427 0.2809 0.6366 0.061 Uiso 1 1 d R
H11B H -0.3342 0.2479 0.5620 0.061 Uiso 1 1 d R
C12 C -0.4713(4) 0.3785(3) 0.6365(2) 0.0527(9) Uani 1 1 d .
H12A H -0.5123 0.3289 0.6788 0.079 Uiso 1 1 d R
H12B H -0.4550 0.4428 0.6664 0.079 Uiso 1 1 d R
H12C H -0.5470 0.4096 0.5913 0.079 Uiso 1 1 d R
C19 C 0.2535(4) 0.1292(3) 0.5334(2) 0.0497(8) Uani 1 1 d .
H19A H 0.2014 0.1422 0.5917 0.060 Uiso 1 1 d R
C20 C 0.2919(4) 0.0253(3) 0.4918(2) 0.0454(8) Uani 1 1 d .
H20A H 0.2701 -0.0462 0.5153 0.054 Uiso 1 1 d R
C21 C 0.3608(4) 0.0434(3) 0.4053(2) 0.0405(7) Uani 1 1 d .
H21A H 0.4007 -0.0148 0.3613 0.049 Uiso 1 1 d R
C22 C 0.3679(4) 0.1609(3) 0.3995(2) 0.0434(7) Uani 1 1 d .
H22A H 0.4125 0.1978 0.3497 0.052 Uiso 1 1 d R
C23 C 0.2984(4) 0.2168(3) 0.4783(2) 0.0487(8) Uani 1 1 d .
H23A H 0.2888 0.2965 0.4928 0.058 Uiso 1 1 d R
Co1 Co 0.13561(5) 0.16052(4) 0.41582(3) 0.04262(14) Uani 1 1 d .
O2 O 0.4968(3) -0.1986(2) 0.08073(15) 0.0533(6) Uani 1 1 d .
O1 O 0.5336(3) -0.12035(19) 0.20148(15) 0.0459(5) Uani 1 1 d .
O3 O -0.0633(3) 0.2379(2) 0.48254(15) 0.0507(6) Uani 1 1 d .
O4 O -0.2619(3) 0.39327(19) 0.52944(15) 0.0473(5) Uani 1 1 d .
S1 S 0.24717(10) 0.09280(8) 0.17394(6) 0.0490(2) Uani 1 1 d .
S2 S 0.02825(9) 0.03182(7) 0.35761(5) 0.0435(2) Uani 1 1 d .

loop_
_atom_site_aniso_label
_atom_site_aniso_U_11
_atom_site_aniso_U_22
_atom_site_aniso_U_33
_atom_site_aniso_U_23
_atom_site_aniso_U_13
_atom_site_aniso_U_12
B3 0.0399(18) 0.0283(15) 0.0367(18) 0.0037(13) 0.0074(15) -0.0005(13)
B4 0.043(2) 0.046(2) 0.0361(18) 0.0056(15) 0.0040(15) -0.0125(16)
B8 0.046(2) 0.0389(19) 0.043(2) 0.0006(16) 0.0012(16) 0.0006(15)
B7 0.0369(19) 0.053(2) 0.0371(18) 0.0029(15) 0.0016(15) 0.0007(16)
B5 0.054(2) 0.051(2) 0.0344(19) 0.0019(16) 0.0085(17) -0.0174(18)
B9 0.043(2) 0.046(2) 0.041(2) 0.0041(15) 0.0057(16) -0.0109(16)
B12 0.041(2) 0.053(2) 0.0367(19) 0.0074(16) 0.0044(15) -0.0055(16)
B11 0.0396(19) 0.050(2) 0.042(2) 0.0055(16) -0.0007(16) -0.0106(16)
B6 0.049(2) 0.0409(19) 0.047(2) -0.0034(16) 0.0075(17) -0.0104(16)
B10 0.045(2) 0.0434(19) 0.043(2) 0.0045(15) 0.0031(16) -0.0148(16)
C1 0.0414(16) 0.0389(16) 0.0376(16) -0.0032(13) 0.0091(13) -0.0094(13)
C2 0.0423(16) 0.0366(15) 0.0392(16) 0.0067(13) 0.0050(13) -0.0111(13)
C3 0.053(2) 0.058(2) 0.0437(19) -0.0208(16) -0.0088(16) 0.0107(16)
C4 0.0517(19) 0.0459(18) 0.0431(19) -0.0170(15) -0.0120(16) 0.0027(15)
C5 0.046(2) 0.056(2) 0.066(2) 0.0024(18) -0.0130(18) 0.0140(17)
C6 0.049(2) 0.0440(19) 0.049(2) 0.0104(15) 0.0120(16) 0.0210(15)
C7 0.0408(17) 0.0334(15) 0.0444(17) 0.0000(13) 0.0041(14) 0.0003(13)
C8 0.0448(18) 0.0374(16) 0.0435(18) -0.0039(14) 0.0100(14) -0.0081(14)
C13 0.0352(15) 0.0327(14) 0.0422(17) -0.0070(12) 0.0051(13) -0.0157(12)
C18 0.055(2) 0.0435(18) 0.0467(19) 0.0072(15) 0.0188(16) -0.0019(15)
C17 0.053(2) 0.0520(19) 0.0437(19) 0.0060(15) 0.0173(16) -0.0075(16)
C16 0.0471(18) 0.0426(17) 0.0497(19) 0.0101(14) 0.0091(15) -0.0160(15)
C15 0.0424(18) 0.0405(17) 0.061(2) 0.0082(15) 0.0070(16) -0.0132(14)
C14 0.0437(17) 0.0378(16) 0.055(2) 0.0092(14) 0.0123(15) -0.0050(14)
C9 0.0413(17) 0.0374(16) 0.0429(17) -0.0023(13) 0.0038(13) -0.0043(13)
C10 0.0484(19) 0.0434(17) 0.0443(18) -0.0044(14) 0.0154(15) -0.0116(15)
C11 0.0338(16) 0.0519(19) 0.051(2) 0.0071(15) 0.0185(15) 0.0026(14)
C12 0.0433(17) 0.0388(16) 0.0495(19) 0.0102(14) 0.0187(15) 0.0205(14)
C19 0.0506(19) 0.053(2) 0.0364(17) -0.0066(15) 0.0015(14) -0.0022(15)
C20 0.0401(17) 0.0396(17) 0.052(2) 0.0084(14) -0.0024(14) -0.0079(14)
C21 0.0441(17) 0.0399(16) 0.0340(15) -0.0049(12) 0.0000(13) -0.0069(13)
C22 0.0434(17) 0.0427(17) 0.0426(17) 0.0049(14) -0.0033(14) -0.0119(14)
C23 0.0506(19) 0.0346(16) 0.055(2) -0.0110(14) -0.0057(15) -0.0016(14)
Co1 0.0404(2) 0.0459(2) 0.0365(2) 0.00479(17) 0.00573(18) -0.00820(18)
O2 0.0477(13) 0.0547(14) 0.0413(12) -0.0176(11) -0.0178(10) 0.0163(11)
O1 0.0416(12) 0.0483(13) 0.0475(13) -0.0222(10) -0.0051(10) -0.0079(10)
O3 0.0457(13) 0.0484(13) 0.0436(13) 0.0116(10) 0.0061(10) 0.0028(10)
O4 0.0428(12) 0.0468(12) 0.0440(12) -0.0036(10) 0.0115(10) -0.0037(10)
S1 0.0460(5) 0.0497(5) 0.0432(5) -0.0069(3) 0.0137(4) -0.0047(4)
S2 0.0407(4) 0.0435(4) 0.0452(4) 0.0171(3) 0.0013(3) -0.0158(3)

loop_
_atom_type_symbol
_atom_type_description
_atom_type_scat_dispersion_real
_atom_type_scat_dispersion_imag
_atom_type_scat_source
C C 0.0033 0.0016 'International Tables Vol C Tables 4.2.6.8 and 6.1.1.4'
H H 0.0000 0.0000 'International Tables Vol C Tables 4.2.6.8 and 6.1.1.4'
B B 0.0013 0.0007 'International Tables Vol C Tables 4.2.6.8 and 6.1.1.4'
O O 0.0106 0.0060 'International Tables Vol C Tables 4.2.6.8 and 6.1.1.4'
S S 0.1246 0.1234 'International Tables Vol C Tables 4.2.6.8 and 6.1.1.4'
Co Co 0.3494 0.9721 'International Tables Vol C Tables 4.2.6.8 and 6.1.1.4'

loop_
_geom_angle_atom_site_label_1
_geom_angle_atom_site_label_2
_geom_angle_atom_site_label_3
_geom_angle
C7 B3 C2 114.0(3)
C7 B3 C1 119.0(3)
C2 B3 C1 63.07(18)
C7 B3 B8 133.1(3)
C2 B3 B8 104.1(3)
C1 B3 B8 101.9(2)
C7 B3 B7 123.5(3)
C2 B3 B7 57.80(19)
C1 B3 B7 105.6(2)
B8 B3 B7 57.9(2)
C7 B3 B4 129.2(3)
C2 B3 B4 107.1(3)
C1 B3 B4 57.28(18)
B8 B3 B4 56.39(19)
B7 B3 B4 103.1(2)
B9 B4 B8 62.9(2)
B9 B4 C1 105.1(3)
B8 B4 C1 106.2(2)
B9 B4 B5 59.0(2)
B8 B4 B5 109.2(3)
C1 B4 B5 58.3(2)
B9 B4 B3 109.8(2)
B8 B4 B3 60.29(19)
C1 B4 B3 58.73(18)
B5 B4 B3 107.3(2)
B9 B4 H4 121.2
B8 B4 H4 120.5
C1 B4 H4 124.6
B5 B4 H4 122.3
B3 B4 H4 121.4
B4 B8 B7 111.9(3)
B4 B8 B9 58.3(2)
B7 B8 B9 107.0(3)
B4 B8 B3 63.3(2)
B7 B8 B3 62.1(2)
B9 B8 B3 108.7(2)
B4 B8 B12 107.9(3)
B7 B8 B12 58.7(2)
B9 B8 B12 59.5(2)
B3 B8 B12 108.9(3)
B4 B8 H8 120.0
B7 B8 H8 120.7
B9 B8 H8 123.3
B3 B8 H8 119.4
B12 B8 H8 122.6
C2 B7 B12 107.7(3)
C2 B7 B8 106.4(2)
B12 B7 B8 62.3(2)
C2 B7 B11 59.0(2)
B12 B7 B11 60.4(2)
B8 B7 B11 108.9(3)
C2 B7 B3 58.43(17)
B12 B7 B3 110.2(3)
B8 B7 B3 60.0(2)
B11 B7 B3 106.9(2)
C2 B7 H7 123.6
B12 B7 H7 119.9
B8 B7 H7 121.1
B11 B7 H7 122.0
B3 B7 H7 121.9
C1 B5 B9 105.6(3)
C1 B5 B10 105.1(2)
B9 B5 B10 63.0(2)
C1 B5 B4 59.3(2)
B9 B5 B4 58.5(2)
B10 B5 B4 108.5(3)
C1 B5 B6 59.7(2)
B9 B5 B6 106.7(2)
B10 B5 B6 56.5(2)
B4 B5 B6 107.0(3)
C1 B5 H5 123.6
B9 B5 H5 121.9
B10 B5 H5 122.1
B4 B5 H5 121.9
B6 B5 H5 123.3
B4 B9 B5 62.5(2)
B4 B9 B12 109.4(3)
B5 B9 B12 109.6(3)
B4 B9 B8 58.8(2)
B5 B9 B8 108.9(3)
B12 B9 B8 60.9(2)
B4 B9 B10 108.5(3)
B5 B9 B10 59.0(2)
B12 B9 B10 60.6(2)
B8 B9 B10 107.5(3)
B4 B9 H9 120.8
B5 B9 H9 120.5
B12 B9 H9 120.4
B8 B9 H9 122.2
B10 B9 H9 122.4
B7 B12 B11 60.9(2)
B7 B12 B9 107.3(3)
B11 B12 B9 106.6(3)
B7 B12 B8 59.0(2)
B11 B12 B8 106.8(3)
B9 B12 B8 59.6(2)
B7 B12 B10 106.2(3)
B11 B12 B10 57.3(2)
B9 B12 B10 60.3(2)
B8 B12 B10 106.3(2)
B7 B12 H12 122.0
B11 B12 H12 122.7
B9 B12 H12 121.8
B8 B12 H12 122.7
B10 B12 H12 123.3
B10 B11 B6 58.3(2)
B10 B11 C2 107.3(2)
B6 B11 C2 61.3(2)
B10 B11 B12 62.3(2)
B6 B11 B12 108.4(3)
C2 B11 B12 106.2(3)
B10 B11 B7 108.4(3)
B6 B11 B7 108.2(3)
C2 B11 B7 58.7(2)
B12 B11 B7 58.7(2)
B10 B11 H11 121.4
B6 B11 H11 121.4
C2 B11 H11 122.6
B12 B11 H11 121.7
B7 B11 H11 122.3
B10 B6 B11 60.8(2)
B10 B6 C1 105.5(3)
B11 B6 C1 109.0(3)
B10 B6 C2 107.8(3)
B11 B6 C2 59.5(2)
C1 B6 C2 62.61(19)
B10 B6 B5 59.6(2)
B11 B6 B5 108.6(3)
C1 B6 B5 57.2(2)
C2 B6 B5 108.2(3)
B10 B6 H6 122.6
B11 B6 H6 120.8
C1 B6 H6 122.3
C2 B6 H6 120.8
B5 B6 H6 122.5
B6 B10 B11 60.9(2)
B6 B10 B5 64.0(2)
B11 B10 B5 112.2(3)
B6 B10 B9 108.7(3)
B11 B10 B9 108.1(3)
B5 B10 B9 58.0(2)
B6 B10 B12 108.9(3)
B11 B10 B12 60.3(2)
B5 B10 B12 107.6(3)
B9 B10 B12 59.1(2)
B6 B10 H10 119.8
B11 B10 H10 120.1
B5 B10 H10 120.0
B9 B10 H10 123.2
B12 B10 H10 122.4
B5 C1 B4 62.4(2)
B5 C1 B3 114.9(2)
B4 C1 B3 63.99(19)
B5 C1 B6 63.1(2)
B4 C1 B6 112.1(3)
B3 C1 B6 109.2(2)
B5 C1 S1 126.1(2)
B4 C1 S1 120.9(2)
B3 C1 S1 111.7(2)
B6 C1 S1 122.9(2)
B5 C1 C2 109.8(2)
B4 C1 C2 108.4(2)
B3 C1 C2 58.00(17)
B6 C1 C2 58.84(19)
S1 C1 C2 117.0(2)
S2 C2 B7 124.4(2)
S2 C2 B11 127.0(2)
B7 C2 B11 62.3(2)
S2 C2 B3 113.8(2)
B7 C2 B3 63.8(2)
B11 C2 B3 113.9(2)
S2 C2 B6 121.2(2)
B7 C2 B6 109.4(3)
B11 C2 B6 59.2(2)
B3 C2 B6 109.8(2)
S2 C2 C1 117.9(2)
B7 C2 C1 107.0(2)
B11 C2 C1 105.6(2)
B3 C2 C1 58.93(17)
B6 C2 C1 58.55(18)
C4 C3 S1 115.9(3)
C4 C3 H3A 110.3
S1 C3 H3A 109.9
C4 C3 H3B 105.7
S1 C3 H3B 106.5
H3A C3 H3B 108.0
O1 C4 O2 125.3(3)
O1 C4 C3 124.5(3)
O2 C4 C3 110.1(3)
O2 C5 C6 105.5(3)
O2 C5 H5A 110.6
C6 C5 H5A 110.6
O2 C5 H5B 110.6
C6 C5 H5B 110.6
H5A C5 H5B 108.8
C5 C6 H6A 109.3
C5 C6 H6B 111.6
H6A C6 H6B 109.5
C5 C6 H6C 107.5
H6A C6 H6C 109.5
H6B C6 H6C 109.5
B3 C7 C8 112.8(3)
B3 C7 Co1 116.7(2)
C8 C7 Co1 113.1(2)
B3 C7 H7A 104.3
C8 C7 H7A 103.1
Co1 C7 H7A 105.1
C9 C8 C13 118.2(3)
C9 C8 C7 120.3(3)
C13 C8 C7 121.1(3)
C18 C13 C14 114.5(3)
C18 C13 C8 125.3(3)
C14 C13 C8 120.1(3)
C17 C18 C13 126.5(3)
C17 C18 H18A 118.7
C13 C18 H18A 114.7
C18 C17 C16 118.3(3)
C18 C17 H17A 121.1
C16 C17 H17A 120.5
C17 C16 C15 119.0(3)
C17 C16 H16A 120.8
C15 C16 H16A 120.2
C14 C15 C16 121.5(3)
C14 C15 H15A 119.8
C16 C15 H15A 118.6
C15 C14 C13 119.9(3)
C15 C14 H14A 119.6
C13 C14 H14A 120.5
C8 C9 C10 121.9(3)
C8 C9 H9A 119.0
C10 C9 H9A 119.1
O3 C10 O4 119.5(3)
O3 C10 C9 127.5(3)
O4 C10 C9 113.0(3)
C12 C11 O4 109.4(3)
C12 C11 H11A 108.5
O4 C11 H11A 109.4
C12 C11 H11B 110.1
O4 C11 H11B 110.8
H11A C11 H11B 108.7
C11 C12 H12A 111.8
C11 C12 H12B 109.1
H12A C12 H12B 109.5
C11 C12 H12C 107.4
H12A C12 H12C 109.5
H12B C12 H12C 109.5
C20 C19 C23 110.5(3)
C20 C19 Co1 72.1(2)
C23 C19 Co1 69.1(2)
C20 C19 H19A 125.0
C23 C19 H19A 124.5
Co1 C19 H19A 124.8
C19 C20 C21 107.9(3)
C19 C20 Co1 69.9(2)
C21 C20 Co1 67.71(18)
C19 C20 H20A 125.7
C21 C20 H20A 126.2
Co1 C20 H20A 125.1
C22 C21 C20 106.6(3)
C22 C21 Co1 69.30(18)
C20 C21 Co1 71.99(17)
C22 C21 H21A 126.8
C20 C21 H21A 126.6
Co1 C21 H21A 126.6
C21 C22 C23 109.2(3)
C21 C22 Co1 70.29(18)
C23 C22 Co1 70.58(19)
C21 C22 H22A 125.7
C23 C22 H22A 125.0
Co1 C22 H22A 125.1
C22 C23 C19 105.7(3)
C22 C23 Co1 69.03(19)
C19 C23 Co1 70.8(2)
C22 C23 H23A 127.1
C19 C23 H23A 127.2
Co1 C23 H23A 127.0
O3 Co1 C7 89.28(11)
O3 Co1 C22 140.66(12)
C7 Co1 C22 93.17(13)
O3 Co1 C21 152.59(11)
C7 Co1 C21 117.61(12)
C22 Co1 C21 40.41(12)
O3 Co1 C23 101.30(12)
C7 Co1 C23 105.01(14)
C22 Co1 C23 40.39(13)
C21 Co1 C23 68.22(13)
O3 Co1 C19 89.02(12)
C7 Co1 C19 143.56(14)
C22 Co1 C19 66.50(13)
C21 Co1 C19 66.44(13)
C23 Co1 C19 40.12(14)
O3 Co1 C20 112.44(11)
C7 Co1 C20 157.59(13)
C22 Co1 C20 66.74(12)
C21 Co1 C20 40.30(12)
C23 Co1 C20 66.60(13)
C19 Co1 C20 38.02(13)
O3 Co1 S2 92.96(8)
C7 Co1 S2 91.72(10)
C22 Co1 S2 126.15(9)
C21 Co1 S2 91.51(9)
C23 Co1 S2 157.99(9)
C19 Co1 S2 124.72(11)
C20 Co1 S2 92.54(10)
C4 O2 C5 111.1(3)
C10 O3 Co1 123.8(2)
C10 O4 C11 118.2(2)
C3 S1 C1 104.15(17)
C2 S2 Co1 102.71(11)

loop_
_geom_bond_atom_site_label_1
_geom_bond_atom_site_label_2
_geom_bond_distance
B3 C7 1.517(5)
B3 C2 1.733(4)
B3 C1 1.750(4)
B3 B8 1.789(5)
B3 B7 1.824(5)
B3 B4 1.840(5)
B4 B9 1.706(5)
B4 B8 1.715(5)
B4 C1 1.722(5)
B4 B5 1.776(6)
B4 H4 1.1000
B8 B7 1.748(5)
B8 B9 1.784(6)
B8 B12 1.806(6)
B8 H8 1.1000
B7 C2 1.721(4)
B7 B12 1.743(6)
B7 B11 1.782(6)
B7 H7 1.1000
B5 C1 1.704(5)
B5 B9 1.715(5)
B5 B10 1.733(5)
B5 B6 1.807(5)
B5 H5 1.1000
B9 B12 1.782(5)
B9 B10 1.803(5)
B9 H9 1.1000
B12 B11 1.773(5)
B12 B10 1.807(6)
B12 H12 1.1000
B11 B10 1.718(5)
B11 B6 1.720(5)
B11 C2 1.725(5)
B11 H11 1.1000
B6 B10 1.675(6)
B6 C1 1.750(5)
B6 C2 1.755(5)
B6 H6 1.1000
B10 H10 1.1000
C1 S1 1.754(3)
C1 C2 1.822(4)
C2 S2 1.695(3)
C3 C4 1.464(4)
C3 S1 1.735(3)
C3 H3A 0.9599
C3 H3B 0.9600
C4 O1 1.200(4)
C4 O2 1.257(4)
C5 O2 1.454(4)
C5 C6 1.500(5)
C5 H5A 0.9700
C5 H5B 0.9700
C6 H6A 0.9600
C6 H6B 0.9600
C6 H6C 0.9600
C7 C8 1.526(4)
C7 Co1 1.961(3)
C7 H7A 0.9599
C8 C9 1.359(4)
C8 C13 1.495(4)
C13 C18 1.384(4)
C13 C14 1.411(4)
C18 C17 1.320(4)
C18 H18A 0.9601
C17 C16 1.370(5)
C17 H17A 0.9600
C16 C15 1.386(4)
C16 H16A 0.9599
C15 C14 1.369(4)
C15 H15A 0.9600
C14 H14A 0.9600
C9 C10 1.436(4)
C9 H9A 0.9600
C10 O3 1.252(4)
C10 O4 1.331(3)
C11 C12 1.460(4)
C11 O4 1.470(4)
C11 H11A 0.9600
C11 H11B 0.9601
C12 H12A 0.9599
C12 H12B 0.9600
C12 H12C 0.9601
C19 C20 1.358(5)
C19 C23 1.413(5)
C19 Co1 2.070(3)
C19 H19A 0.9600
C20 C21 1.427(4)
C20 Co1 2.098(3)
C20 H20A 0.9600
C21 C22 1.406(4)
C21 Co1 2.041(3)
C21 H21A 0.9600
C22 C23 1.407(4)
C22 Co1 2.028(3)
C22 H22A 0.9600
C23 Co1 2.048(4)
C23 H23A 0.9599
Co1 O3 1.947(2)
Co1 S2 2.2623(10)

loop_
_geom_torsion_atom_site_label_1
_geom_torsion_atom_site_label_2
_geom_torsion_atom_site_label_3
_geom_torsion_atom_site_label_4
_geom_torsion
C7 B3 B4 B9 -161.3(3)
C2 B3 B4 B9 55.7(3)
C1 B3 B4 B9 96.1(3)
B8 B3 B4 B9 -40.2(3)
B7 B3 B4 B9 -4.3(3)
C7 B3 B4 B8 -121.1(4)
C2 B3 B4 B8 95.9(3)
C1 B3 B4 B8 136.3(3)
B7 B3 B4 B8 35.9(2)
C7 B3 B4 C1 102.6(3)
C2 B3 B4 C1 -40.4(2)
B8 B3 B4 C1 -136.3(3)
B7 B3 B4 C1 -100.3(3)
C7 B3 B4 B5 136.2(3)
C2 B3 B4 B5 -6.8(3)
C1 B3 B4 B5 33.6(2)
B8 B3 B4 B5 -102.7(3)
B7 B3 B4 B5 -66.8(3)
B9 B4 B8 B7 97.0(3)
C1 B4 B8 B7 -2.0(4)
B5 B4 B8 B7 59.4(4)
B3 B4 B8 B7 -40.0(3)
C1 B4 B8 B9 -99.0(3)
B5 B4 B8 B9 -37.6(2)
B3 B4 B8 B9 -137.0(3)
B9 B4 B8 B3 137.0(3)
C1 B4 B8 B3 38.0(2)
B5 B4 B8 B3 99.4(3)
B9 B4 B8 B12 34.3(3)
C1 B4 B8 B12 -64.7(3)
B5 B4 B8 B12 -3.2(3)
B3 B4 B8 B12 -102.6(3)
C7 B3 B8 B4 114.6(4)
C2 B3 B8 B4 -101.4(3)
C1 B3 B8 B4 -36.5(2)
B7 B3 B8 B4 -137.6(3)
C7 B3 B8 B7 -107.8(4)
C2 B3 B8 B7 36.2(2)
C1 B3 B8 B7 101.1(3)
B4 B3 B8 B7 137.6(3)
C7 B3 B8 B9 152.4(3)
C2 B3 B8 B9 -63.6(3)
C1 B3 B8 B9 1.3(3)
B7 B3 B8 B9 -99.8(3)
B4 B3 B8 B9 37.8(2)
C7 B3 B8 B12 -144.4(3)
C2 B3 B8 B12 -0.4(3)
C1 B3 B8 B12 64.5(3)
B7 B3 B8 B12 -36.6(2)
B4 B3 B8 B12 101.0(3)
B4 B8 B7 C2 3.5(4)
B9 B8 B7 C2 65.6(3)
B3 B8 B7 C2 -36.9(2)
B12 B8 B7 C2 101.8(3)
B4 B8 B7 B12 -98.2(3)
B9 B8 B7 B12 -36.2(3)
B3 B8 B7 B12 -138.7(3)
B4 B8 B7 B11 -58.6(4)
B9 B8 B7 B11 3.4(3)
B3 B8 B7 B11 -99.1(3)
B12 B8 B7 B11 39.6(2)
B4 B8 B7 B3 40.5(3)
B9 B8 B7 B3 102.5(3)
B12 B8 B7 B3 138.7(3)
C7 B3 B7 C2 -99.1(3)
C1 B3 B7 C2 42.9(2)
B8 B3 B7 C2 137.4(3)
B4 B3 B7 C2 102.2(3)
C7 B3 B7 B12 161.9(3)
C2 B3 B7 B12 -98.9(3)
C1 B3 B7 B12 -56.0(3)
B8 B3 B7 B12 38.5(3)
B4 B3 B7 B12 3.3(3)
C7 B3 B7 B8 123.5(3)
C2 B3 B7 B8 -137.4(3)
C1 B3 B7 B8 -94.5(3)
B4 B3 B7 B8 -35.2(2)
C7 B3 B7 B11 -134.1(3)
C2 B3 B7 B11 -34.9(2)
C1 B3 B7 B11 8.0(3)
B8 B3 B7 B11 102.5(3)
B4 B3 B7 B11 67.3(3)
B9 B4 B5 C1 -136.9(2)
B8 B4 B5 C1 -97.6(3)
B3 B4 B5 C1 -33.7(2)
B8 B4 B5 B9 39.3(2)
C1 B4 B5 B9 136.9(2)
B3 B4 B5 B9 103.1(3)
B9 B4 B5 B10 -40.0(3)
B8 B4 B5 B10 -0.7(4)
C1 B4 B5 B10 96.9(3)
B3 B4 B5 B10 63.1(3)
B9 B4 B5 B6 -99.5(3)
B8 B4 B5 B6 -60.2(3)
C1 B4 B5 B6 37.3(2)
B3 B4 B5 B6 3.6(3)
B8 B4 B9 B5 -137.8(3)
C1 B4 B9 B5 -37.0(2)
B3 B4 B9 B5 -98.7(3)
B8 B4 B9 B12 -35.2(3)
C1 B4 B9 B12 65.5(3)
B5 B4 B9 B12 102.6(3)
B3 B4 B9 B12 3.8(4)
C1 B4 B9 B8 100.7(3)
B5 B4 B9 B8 137.8(3)
B3 B4 B9 B8 39.0(2)
B8 B4 B9 B10 -99.6(3)
C1 B4 B9 B10 1.1(3)
B5 B4 B9 B10 38.1(2)
B3 B4 B9 B10 -60.6(3)
C1 B5 B9 B4 37.6(2)
B10 B5 B9 B4 136.9(3)
B6 B5 B9 B4 100.0(3)
C1 B5 B9 B12 -64.7(3)
B10 B5 B9 B12 34.6(3)
B4 B5 B9 B12 -102.3(3)
B6 B5 B9 B12 -2.2(4)
C1 B5 B9 B8 0.2(3)
B10 B5 B9 B8 99.5(3)
B4 B5 B9 B8 -37.4(2)
B6 B5 B9 B8 62.6(4)
C1 B5 B9 B10 -99.3(3)
B4 B5 B9 B10 -136.9(3)
B6 B5 B9 B10 -36.8(3)
B7 B8 B9 B4 -105.6(3)
B3 B8 B9 B4 -40.1(2)
B12 B8 B9 B4 -141.5(3)
B4 B8 B9 B5 39.0(3)
B7 B8 B9 B5 -66.6(3)
B3 B8 B9 B5 -1.0(4)
B12 B8 B9 B5 -102.4(3)
B4 B8 B9 B12 141.5(3)
B7 B8 B9 B12 35.9(2)
B3 B8 B9 B12 101.4(3)
B4 B8 B9 B10 101.4(3)
B7 B8 B9 B10 -4.2(3)
B3 B8 B9 B10 61.4(3)
B12 B8 B9 B10 -40.1(2)
C2 B7 B12 B11 36.5(2)
B8 B7 B12 B11 136.0(3)
B3 B7 B12 B11 98.5(3)
C2 B7 B12 B9 -63.2(3)
B8 B7 B12 B9 36.3(3)
B11 B7 B12 B9 -99.7(3)
B3 B7 B12 B9 -1.2(4)
C2 B7 B12 B8 -99.6(3)
B11 B7 B12 B8 -136.0(3)
B3 B7 B12 B8 -37.5(2)
C2 B7 B12 B10 0.0(3)
B8 B7 B12 B10 99.6(3)
B11 B7 B12 B10 -36.4(2)
B3 B7 B12 B10 62.1(3)
B4 B9 B12 B7 -1.7(4)
B5 B9 B12 B7 65.1(4)
B8 B9 B12 B7 -36.1(3)
B10 B9 B12 B7 99.1(3)
B4 B9 B12 B11 -65.7(4)
B5 B9 B12 B11 1.1(4)
B8 B9 B12 B11 -100.1(3)
B10 B9 B12 B11 35.1(3)
B4 B9 B12 B8 34.4(3)
B5 B9 B12 B8 101.2(3)
B10 B9 B12 B8 135.2(3)
B4 B9 B12 B10 -100.8(3)
B5 B9 B12 B10 -34.0(3)
B8 B9 B12 B10 -135.2(3)
B4 B8 B12 B7 105.2(3)
B9 B8 B12 B7 139.0(3)
B3 B8 B12 B7 38.0(2)
B4 B8 B12 B11 65.9(3)
B7 B8 B12 B11 -39.3(2)
B9 B8 B12 B11 99.7(3)
B3 B8 B12 B11 -1.3(3)
B4 B8 B12 B9 -33.9(2)
B7 B8 B12 B9 -139.0(3)
B3 B8 B12 B9 -101.0(3)
B4 B8 B12 B10 5.8(3)
B7 B8 B12 B10 -99.4(3)
B9 B8 B12 B10 39.6(2)
B3 B8 B12 B10 -61.4(3)
B7 B12 B11 B10 -137.4(3)
B9 B12 B11 B10 -36.4(3)
B8 B12 B11 B10 -98.9(3)
B7 B12 B11 B6 -100.5(3)
B9 B12 B11 B6 0.5(4)
B8 B12 B11 B6 -62.1(3)
B10 B12 B11 B6 36.9(3)
B7 B12 B11 C2 -36.0(2)
B9 B12 B11 C2 65.0(3)
B8 B12 B11 C2 2.4(3)
B10 B12 B11 C2 101.4(3)
B9 B12 B11 B7 101.0(3)
B8 B12 B11 B7 38.4(2)
B10 B12 B11 B7 137.4(3)
C2 B7 B11 B10 -99.5(3)
B12 B7 B11 B10 39.2(2)
B8 B7 B11 B10 -1.3(3)
B3 B7 B11 B10 -64.8(3)
C2 B7 B11 B6 -37.7(2)
B12 B7 B11 B6 100.9(3)
B8 B7 B11 B6 60.4(3)
B3 B7 B11 B6 -3.0(3)
B12 B7 B11 C2 138.7(3)
B8 B7 B11 C2 98.1(3)
B3 B7 B11 C2 34.7(2)
C2 B7 B11 B12 -138.7(3)
B8 B7 B11 B12 -40.5(2)
B3 B7 B11 B12 -104.0(3)
C2 B11 B6 B10 -137.4(3)
B12 B11 B6 B10 -38.6(3)
B7 B11 B6 B10 -100.8(3)
B10 B11 B6 C1 97.6(3)
C2 B11 B6 C1 -39.8(2)
B12 B11 B6 C1 58.9(4)
B7 B11 B6 C1 -3.2(4)
B10 B11 B6 C2 137.4(3)
B12 B11 B6 C2 98.8(3)
B7 B11 B6 C2 36.6(2)
B10 B11 B6 B5 36.8(3)
C2 B11 B6 B5 -100.6(3)
B12 B11 B6 B5 -1.8(4)
B7 B11 B6 B5 -64.0(3)
C1 B5 B6 B10 138.4(3)
B9 B5 B6 B10 39.9(3)
B4 B5 B6 B10 101.3(3)
C1 B5 B6 B11 101.1(3)
B9 B5 B6 B11 2.5(4)
B10 B5 B6 B11 -37.3(3)
B4 B5 B6 B11 64.0(4)
B9 B5 B6 C1 -98.6(3)
B10 B5 B6 C1 -138.4(3)
B4 B5 B6 C1 -37.1(2)
C1 B5 B6 C2 38.0(2)
B9 B5 B6 C2 -60.5(4)
B10 B5 B6 C2 -100.4(3)
B4 B5 B6 C2 0.9(4)
C1 B6 B10 B11 -103.4(3)
C2 B6 B10 B11 -37.8(2)
B5 B6 B10 B11 -138.8(3)
B11 B6 B10 B5 138.8(3)
C1 B6 B10 B5 35.4(2)
C2 B6 B10 B5 101.0(3)
B11 B6 B10 B9 100.7(3)
C1 B6 B10 B9 -2.7(3)
C2 B6 B10 B9 63.0(3)
B5 B6 B10 B9 -38.1(2)
B11 B6 B10 B12 37.9(3)
C1 B6 B10 B12 -65.5(3)
C2 B6 B10 B12 0.1(3)
B5 B6 B10 B12 -100.9(3)
C2 B11 B10 B6 38.4(3)
B12 B11 B10 B6 138.0(3)
B7 B11 B10 B6 100.4(3)
B6 B11 B10 B5 -39.7(3)
C2 B11 B10 B5 -1.3(4)
B12 B11 B10 B5 98.3(3)
B7 B11 B10 B5 60.7(3)
B6 B11 B10 B9 -101.8(3)
C2 B11 B10 B9 -63.3(3)
B12 B11 B10 B9 36.2(2)
B7 B11 B10 B9 -1.3(3)
B6 B11 B10 B12 -138.0(3)
C2 B11 B10 B12 -99.6(3)
B7 B11 B10 B12 -37.6(2)
C1 B5 B10 B6 -36.4(2)
B9 B5 B10 B6 -136.5(3)
B4 B5 B10 B6 -98.5(3)
C1 B5 B10 B11 2.0(4)
B9 B5 B10 B11 -98.0(3)
B4 B5 B10 B11 -60.1(4)
B6 B5 B10 B11 38.4(3)
C1 B5 B10 B9 100.1(3)
B4 B5 B10 B9 37.9(3)
B6 B5 B10 B9 136.5(3)
C1 B5 B10 B12 66.5(3)
B9 B5 B10 B12 -33.6(3)
B4 B5 B10 B12 4.3(3)
B6 B5 B10 B12 102.9(3)
B4 B9 B10 B6 1.0(3)
B5 B9 B10 B6 40.8(3)
B12 B9 B10 B6 -101.3(3)
B8 B9 B10 B6 -61.1(3)
B4 B9 B10 B11 65.6(3)
B5 B9 B10 B11 105.3(3)
B12 B9 B10 B11 -36.8(3)
B8 B9 B10 B11 3.4(3)
B4 B9 B10 B5 -39.8(3)
B12 B9 B10 B5 -142.1(3)
B8 B9 B10 B5 -101.9(3)
B4 B9 B10 B12 102.3(3)
B5 B9 B10 B12 142.1(3)
B8 B9 B10 B12 40.2(3)
B7 B12 B10 B6 -0.1(3)
B11 B12 B10 B6 -38.2(3)
B9 B12 B10 B6 100.9(3)
B8 B12 B10 B6 61.6(3)
B7 B12 B10 B11 38.0(3)
B9 B12 B10 B11 139.1(3)
B8 B12 B10 B11 99.8(3)
B7 B12 B10 B5 -67.9(3)
B11 B12 B10 B5 -106.0(3)
B9 B12 B10 B5 33.1(3)
B8 B12 B10 B5 -6.2(3)
B7 B12 B10 B9 -101.1(3)
B11 B12 B10 B9 -139.1(3)
B8 B12 B10 B9 -39.3(2)
B9 B5 C1 B4 -37.2(2)
B10 B5 C1 B4 -102.9(3)
B6 B5 C1 B4 -137.8(2)
B9 B5 C1 B3 0.7(3)
B10 B5 C1 B3 -64.9(3)
B4 B5 C1 B3 38.0(2)
B6 B5 C1 B3 -99.9(3)
B9 B5 C1 B6 100.6(3)
B10 B5 C1 B6 34.9(2)
B4 B5 C1 B6 137.8(2)
B9 B5 C1 S1 -146.8(2)
B10 B5 C1 S1 147.5(2)
B4 B5 C1 S1 -109.6(3)
B6 B5 C1 S1 112.6(3)
B9 B5 C1 C2 63.7(3)
B10 B5 C1 C2 -1.9(3)
B4 B5 C1 C2 101.0(2)
B6 B5 C1 C2 -36.8(2)
B9 B4 C1 B5 37.4(2)
B8 B4 C1 B5 102.9(3)
B3 B4 C1 B5 141.6(3)
B9 B4 C1 B3 -104.3(3)
B8 B4 C1 B3 -38.7(3)
B5 B4 C1 B3 -141.6(3)
B9 B4 C1 B6 -2.9(3)
B8 B4 C1 B6 62.7(3)
B5 B4 C1 B6 -40.2(2)
B3 B4 C1 B6 101.4(3)
B9 B4 C1 S1 154.9(2)
B8 B4 C1 S1 -139.5(2)
B5 B4 C1 S1 117.5(3)
B3 B4 C1 S1 -100.8(3)
B9 B4 C1 C2 -65.9(3)
B8 B4 C1 C2 -0.3(3)
B5 B4 C1 C2 -103.3(3)
B3 B4 C1 C2 38.4(2)
C7 B3 C1 B5 -157.5(3)
C2 B3 C1 B5 98.7(3)
B8 B3 C1 B5 -1.3(3)
B7 B3 C1 B5 58.4(3)
B4 B3 C1 B5 -37.3(3)
C7 B3 C1 B4 -120.1(3)
C2 B3 C1 B4 136.0(3)
B8 B3 C1 B4 36.1(2)
B7 B3 C1 B4 95.7(3)
C7 B3 C1 B6 134.0(3)
C2 B3 C1 B6 30.2(2)
B8 B3 C1 B6 -69.8(3)
B7 B3 C1 B6 -10.1(3)
B4 B3 C1 B6 -105.8(3)
C7 B3 C1 S1 -5.3(3)
C2 B3 C1 S1 -109.2(2)
B8 B3 C1 S1 150.9(2)
B7 B3 C1 S1 -149.4(2)
B4 B3 C1 S1 114.8(2)
C7 B3 C1 C2 103.9(3)
B8 B3 C1 C2 -99.9(3)
B7 B3 C1 C2 -40.3(2)
B4 B3 C1 C2 -136.0(3)
B10 B6 C1 B5 -36.4(2)
B11 B6 C1 B5 -100.3(3)
C2 B6 C1 B5 -138.8(3)
B10 B6 C1 B4 3.5(3)
B11 B6 C1 B4 -60.4(3)
C2 B6 C1 B4 -98.8(2)
B5 B6 C1 B4 40.0(2)
B10 B6 C1 B3 72.5(3)
B11 B6 C1 B3 8.6(4)
C2 B6 C1 B3 -29.9(2)
B5 B6 C1 B3 108.9(3)
B10 B6 C1 S1 -153.7(2)
B11 B6 C1 S1 142.4(2)
C2 B6 C1 S1 104.0(3)
B5 B6 C1 S1 -117.3(3)
B10 B6 C1 C2 102.3(3)
B11 B6 C1 C2 38.4(2)
B5 B6 C1 C2 138.8(3)
B12 B7 C2 S2 -154.8(2)
B8 B7 C2 S2 139.7(3)
B11 B7 C2 S2 -117.7(3)
B3 B7 C2 S2 102.0(3)
B12 B7 C2 B11 -37.1(2)
B8 B7 C2 B11 -102.6(3)
B3 B7 C2 B11 -140.3(2)
B12 B7 C2 B3 103.2(3)
B8 B7 C2 B3 37.7(3)
B11 B7 C2 B3 140.3(2)
B12 B7 C2 B6 0.1(3)
B8 B7 C2 B6 -65.5(3)
B11 B7 C2 B6 37.1(2)
B3 B7 C2 B6 -103.1(3)
B12 B7 C2 C1 62.0(3)
B8 B7 C2 C1 -3.5(3)
B11 B7 C2 C1 99.0(3)
B3 B7 C2 C1 -41.2(2)
B10 B11 C2 S2 -144.9(2)
B6 B11 C2 S2 -107.8(3)
B12 B11 C2 S2 149.7(2)
B7 B11 C2 S2 113.7(3)
B10 B11 C2 B7 101.4(3)
B6 B11 C2 B7 138.5(3)
B12 B11 C2 B7 36.0(2)
B10 B11 C2 B3 62.5(3)
B6 B11 C2 B3 99.6(3)
B12 B11 C2 B3 -2.9(3)
B7 B11 C2 B3 -38.9(2)
B10 B11 C2 B6 -37.1(2)
B12 B11 C2 B6 -102.5(3)
B7 B11 C2 B6 -138.5(3)
B10 B11 C2 C1 0.1(3)
B6 B11 C2 C1 37.2(2)
B12 B11 C2 C1 -65.3(3)
B7 B11 C2 C1 -101.3(2)
C7 B3 C2 S2 -2.3(3)
C1 B3 C2 S2 109.3(2)
B8 B3 C2 S2 -154.3(2)
B7 B3 C2 S2 -118.1(2)
B4 B3 C2 S2 147.0(2)
C7 B3 C2 B7 115.7(3)
C1 B3 C2 B7 -132.6(2)
B8 B3 C2 B7 -36.2(2)
B4 B3 C2 B7 -94.9(3)
C7 B3 C2 B11 154.0(3)
C1 B3 C2 B11 -94.4(3)
B8 B3 C2 B11 2.0(3)
B7 B3 C2 B11 38.3(2)
B4 B3 C2 B11 -56.7(3)
C7 B3 C2 B6 -141.8(3)
C1 B3 C2 B6 -30.2(2)
B8 B3 C2 B6 66.2(3)
B7 B3 C2 B6 102.4(3)
B4 B3 C2 B6 7.5(3)
C7 B3 C2 C1 -111.6(3)
B8 B3 C2 C1 96.4(2)
B7 B3 C2 C1 132.6(2)
B4 B3 C2 C1 37.7(2)
B10 B6 C2 S2 155.7(2)
B11 B6 C2 S2 117.3(3)
C1 B6 C2 S2 -105.7(3)
B5 B6 C2 S2 -141.4(2)
B10 B6 C2 B7 -0.1(3)
B11 B6 C2 B7 -38.5(3)
C1 B6 C2 B7 98.5(2)
B5 B6 C2 B7 62.8(3)
B10 B6 C2 B11 38.3(2)
C1 B6 C2 B11 137.0(3)
B5 B6 C2 B11 101.3(3)
B10 B6 C2 B3 -68.3(3)
B11 B6 C2 B3 -106.7(3)
C1 B6 C2 B3 30.3(2)
B5 B6 C2 B3 -5.4(3)
B10 B6 C2 C1 -98.6(3)
B11 B6 C2 C1 -137.0(3)
B5 B6 C2 C1 -35.7(2)
B5 C1 C2 S2 149.9(2)
B4 C1 C2 S2 -143.5(2)
B3 C1 C2 S2 -102.4(3)
B6 C1 C2 S2 111.3(3)
S1 C1 C2 S2 -2.6(3)
B5 C1 C2 B7 -64.0(3)
B4 C1 C2 B7 2.5(3)
B3 C1 C2 B7 43.6(2)
B6 C1 C2 B7 -102.7(3)
S1 C1 C2 B7 143.5(2)
B5 C1 C2 B11 1.2(3)
B4 C1 C2 B11 67.7(3)
B3 C1 C2 B11 108.8(3)
B6 C1 C2 B11 -37.5(2)
S1 C1 C2 B11 -151.3(2)
B5 C1 C2 B3 -107.7(3)
B4 C1 C2 B3 -41.1(2)
B6 C1 C2 B3 -146.3(3)
S1 C1 C2 B3 99.8(2)
B5 C1 C2 B6 38.7(2)
B4 C1 C2 B6 105.2(3)
B3 C1 C2 B6 146.3(3)
S1 C1 C2 B6 -113.9(3)
S1 C3 C4 O1 24.2(6)
S1 C3 C4 O2 -159.5(3)
C2 B3 C7 C8 -139.6(3)
C1 B3 C7 C8 149.1(3)
B8 B3 C7 C8 1.8(5)
B7 B3 C7 C8 -73.5(4)
B4 B3 C7 C8 79.3(4)
C2 B3 C7 Co1 -6.2(3)
C1 B3 C7 Co1 -77.5(3)
B8 B3 C7 Co1 135.3(3)
B7 B3 C7 Co1 60.0(3)
B4 B3 C7 Co1 -147.2(2)
B3 C7 C8 C9 89.9(4)
Co1 C7 C8 C9 -45.3(4)
B3 C7 C8 C13 -82.4(4)
Co1 C7 C8 C13 142.4(3)
C9 C8 C13 C18 154.2(3)
C7 C8 C13 C18 -33.3(5)
C9 C8 C13 C14 -27.5(5)
C7 C8 C13 C14 145.0(3)
C14 C13 C18 C17 -4.2(6)
C8 C13 C18 C17 174.3(4)
C13 C18 C17 C16 4.6(6)
C18 C17 C16 C15 -1.5(6)
C17 C16 C15 C14 -1.7(6)
C16 C15 C14 C13 2.0(6)
C18 C13 C14 C15 0.7(5)
C8 C13 C14 C15 -177.8(3)
C13 C8 C9 C10 178.7(3)
C7 C8 C9 C10 6.1(5)
C8 C9 C10 O3 18.8(6)
C8 C9 C10 O4 -163.0(3)
C23 C19 C20 C21 -1.5(4)
Co1 C19 C20 C21 57.1(2)
C23 C19 C20 Co1 -58.6(3)
C19 C20 C21 C22 2.6(4)
Co1 C20 C21 C22 61.0(2)
C19 C20 C21 Co1 -58.4(2)
C20 C21 C22 C23 -2.7(4)
Co1 C21 C22 C23 60.1(2)
C20 C21 C22 Co1 -62.8(2)
C21 C22 C23 C19 1.8(4)
Co1 C22 C23 C19 61.7(2)
C21 C22 C23 Co1 -59.9(2)
C20 C19 C23 C22 -0.2(4)
Co1 C19 C23 C22 -60.6(2)
C20 C19 C23 Co1 60.4(3)
B3 C7 Co1 O3 -83.6(2)
C8 C7 Co1 O3 49.7(2)
B3 C7 Co1 C22 135.7(2)
C8 C7 Co1 C22 -91.0(2)
B3 C7 Co1 C21 101.9(2)
C8 C7 Co1 C21 -124.7(2)
B3 C7 Co1 C23 174.9(2)
C8 C7 Co1 C23 -51.8(2)
B3 C7 Co1 C19 -171.0(2)
C8 C7 Co1 C19 -37.7(3)
B3 C7 Co1 C20 110.2(4)
C8 C7 Co1 C20 -116.4(3)
B3 C7 Co1 S2 9.3(2)
C8 C7 Co1 S2 142.7(2)
C21 C22 Co1 O3 136.65(19)
C23 C22 Co1 O3 16.8(3)
C21 C22 Co1 C7 -130.60(19)
C23 C22 Co1 C7 109.6(2)
C23 C22 Co1 C21 -119.8(3)
C21 C22 Co1 C23 119.8(3)
C21 C22 Co1 C19 80.7(2)
C23 C22 Co1 C19 -39.12(19)
C21 C22 Co1 C20 39.13(19)
C23 C22 Co1 C20 -80.7(2)
C21 C22 Co1 S2 -36.1(2)
C23 C22 Co1 S2 -155.97(16)
C22 C21 Co1 O3 -109.1(3)
C20 C21 Co1 O3 7.2(4)
C22 C21 Co1 C7 58.8(2)
C20 C21 Co1 C7 175.12(19)
C20 C21 Co1 C22 116.3(3)
C22 C21 Co1 C23 -37.25(19)
C20 C21 Co1 C23 79.1(2)
C22 C21 Co1 C19 -80.9(2)
C20 C21 Co1 C19 35.4(2)
C22 C21 Co1 C20 -116.3(3)
C22 C21 Co1 S2 151.54(18)
C20 C21 Co1 S2 -92.15(19)
C22 C23 Co1 O3 -169.21(18)
C19 C23 Co1 O3 74.69(19)
C22 C23 Co1 C7 -76.9(2)
C19 C23 Co1 C7 167.00(19)
C19 C23 Co1 C22 -116.1(3)
C22 C23 Co1 C21 37.28(18)
C19 C23 Co1 C21 -78.8(2)
C22 C23 Co1 C19 116.1(3)
C22 C23 Co1 C20 81.06(19)
C19 C23 Co1 C20 -35.05(18)
C22 C23 Co1 S2 61.4(4)
C19 C23 Co1 S2 -54.7(4)
C20 C19 Co1 O3 129.9(2)
C23 C19 Co1 O3 -108.93(19)
C20 C19 Co1 C7 -142.6(2)
C23 C19 Co1 C7 -21.5(3)
C20 C19 Co1 C22 -81.8(2)
C23 C19 Co1 C22 39.38(18)
C20 C19 Co1 C21 -37.52(19)
C23 C19 Co1 C21 83.6(2)
C20 C19 Co1 C23 -121.2(3)
C23 C19 Co1 C20 121.2(3)
C20 C19 Co1 S2 37.0(2)
C23 C19 Co1 S2 158.14(15)
C19 C20 Co1 O3 -56.1(2)
C21 C20 Co1 O3 -176.40(18)
C19 C20 Co1 C7 108.9(4)
C21 C20 Co1 C7 -11.4(5)
C19 C20 Co1 C22 81.1(2)
C21 C20 Co1 C22 -39.24(19)
C19 C20 Co1 C21 120.3(3)
C19 C20 Co1 C23 36.9(2)
C21 C20 Co1 C23 -83.4(2)
C21 C20 Co1 C19 -120.3(3)
C19 C20 Co1 S2 -150.33(19)
C21 C20 Co1 S2 89.34(18)
O1 C4 O2 C5 -4.3(5)
C3 C4 O2 C5 179.4(3)
C6 C5 O2 C4 176.4(3)
O4 C10 O3 Co1 -175.1(2)
C9 C10 O3 Co1 3.0(6)
C7 Co1 O3 C10 -33.1(3)
C22 Co1 O3 C10 61.0(4)
C21 Co1 O3 C10 136.2(3)
C23 Co1 O3 C10 72.0(3)
C19 Co1 O3 C10 110.5(3)
C20 Co1 O3 C10 141.2(3)
S2 Co1 O3 C10 -124.8(3)
O3 C10 O4 C11 -1.3(5)
C9 C10 O4 C11 -179.7(3)
C12 C11 O4 C10 -173.7(3)
C4 C3 S1 C1 -162.6(3)
B5 C1 S1 C3 -53.0(3)
B4 C1 S1 C3 -129.6(3)
B3 C1 S1 C3 158.6(2)
B6 C1 S1 C3 25.7(3)
C2 C1 S1 C3 94.5(2)
B7 C2 S2 Co1 -65.6(3)
B11 C2 S2 Co1 -144.7(3)
B3 C2 S2 Co1 7.9(2)
B6 C2 S2 Co1 142.4(2)
C1 C2 S2 Co1 74.1(2)
O3 Co1 S2 C2 80.03(12)
C7 Co1 S2 C2 -9.35(14)
C22 Co1 S2 C2 -104.54(16)
C21 Co1 S2 C2 -127.03(14)
C23 Co1 S2 C2 -149.3(3)
C19 Co1 S2 C2 170.89(15)
C20 Co1 S2 C2 -167.34(14)
